data_9013943
loop_
_publ_author_name
'Braithwaite, R. S. W.'
'Mereiter, K.'
'Paar, W. H.'
'Clark, A. M.'

_publ_section_title
;Herbertsmithite, Cu3Zn(OH)6Cl2, a new species and the definition of
 paratacamite Locality: Generosa mine, Sierra Gorda, Chile
;
_journal_name_full 'Mineralogical Magazine'
_journal_page_first 527
_journal_page_last 539
_journal_paper_doi 10.1180/0026461046830204
_journal_volume 68
_journal_year 2004
_chemical_compound_source 'Mina Los Tres Presidentes, Sierra Gorda, Chile'
_chemical_formula_sum 'Cl2 Cu3 H6 O6 Zn'
_chemical_name_mineral Herbertsmithite
_space_group_IT_number 166
_space_group_name_Hall '-R 3 2"'
_space_group_name_H-M_alt 'R -3 m :H'
_cell_angle_alpha 90
_cell_angle_beta 90
_cell_angle_gamma 120
_cell_formula_units_Z 3
_cell_length_a 6.834(1)
_cell_length_b 6.834(1)
_cell_length_c 14.075(2)
_cell_volume 569.284
_database_code_amcsd 0014574
_exptl_crystal_density_diffrn 3.754
_cod_original_formula_sum 'Zn Cu3 O6 Cl2 H6'
_cod_database_code 9013943

loop_
_space_group_symop_operation_xyz
x,y,z
2/3+x,1/3+y,1/3+z
1/3+x,2/3+y,2/3+z
x,x-y,z
2/3+x,1/3+x-y,1/3+z
1/3+x,2/3+x-y,2/3+z
y,x,-z
2/3+y,1/3+x,1/3-z
1/3+y,2/3+x,2/3-z
-x+y,y,z
2/3-x+y,1/3+y,1/3+z
1/3-x+y,2/3+y,2/3+z
-x,-x+y,-z
2/3-x,1/3-x+y,1/3-z
1/3-x,2/3-x+y,2/3-z
-y,-x,z
2/3-y,1/3-x,1/3+z
1/3-y,2/3-x,2/3+z
x-y,-y,-z
2/3+x-y,1/3-y,1/3-z
1/3+x-y,2/3-y,2/3-z
y,-x+y,-z
2/3+y,1/3-x+y,1/3-z
1/3+y,2/3-x+y,2/3-z
-x+y,-x,z
2/3-x+y,1/3-x,1/3+z
1/3-x+y,2/3-x,2/3+z
-x,-y,-z
2/3-x,1/3-y,1/3-z
1/3-x,2/3-y,2/3-z
-y,x-y,z
2/3-y,1/3+x-y,1/3+z
1/3-y,2/3+x-y,2/3+z
x-y,x,-z
2/3+x-y,1/3+x,1/3-z
1/3+x-y,2/3+x,2/3-z

loop_
_atom_site_aniso_label
_atom_site_aniso_U_11
_atom_site_aniso_U_22
_atom_site_aniso_U_33
_atom_site_aniso_U_12
_atom_site_aniso_U_13
_atom_site_aniso_U_23
Zn 0.01140 0.01140 0.00670 0.00570 0.00000 0.00000
Cu 0.00810 0.00760 0.01090 0.00380 0.00110 0.00230
O 0.00990 0.00990 0.01330 0.00530 0.00070 -0.00070
Cl 0.01440 0.01440 0.01070 0.00720 0.00000 0.00000

loop_
_atom_site_label
_atom_site_fract_x
_atom_site_fract_y
_atom_site_fract_z
_atom_site_U_iso_or_equiv
Zn 0.00000 0.00000 0.50000 ?
Cu 0.50000 0.00000 0.00000 ?
O 0.20560 -0.20560 0.06120 ?
Cl 0.00000 0.00000 0.19430 ?
H 0.13750 -0.13750 0.08620 0.04000

loop_
_cod_entry_issue_id
_cod_entry_issue_origin
_cod_entry_issue_severity
_cod_entry_issue_description
_cod_entry_issue_author
_cod_entry_issue_date
1 upstream note 'Structure was sent to us from Kurt Mereiter by email' AMCSD 2021-11-08

loop_
_cod_related_entry_id
_cod_related_entry_database
_cod_related_entry_code
_cod_related_entry_description
1 AMCSD 0014574 .
2 Wikidata Q371474 herbertsmithite
